data_4121828
loop_
_publ_author_name
'Hettiarachchi, Suraj U.'
'Prasai, Bijeta'
'McCarley, Robin L.'

_publ_section_title
;
 Detection and cellular imaging of human cancer enzyme using a turn-on,
 wavelength-shiftable, self-immolative profluorophore.
;
_journal_issue 21
_journal_name_full 'Journal of the American Chemical Society'
_journal_page_first 7575
_journal_page_last 7578
_journal_paper_doi 10.1021/ja5030707
_journal_volume 136
_journal_year 2014
_chemical_formula_moiety 'C22 H27 N O4'
_chemical_formula_sum 'C22 H27 N O4'
_chemical_formula_weight 369.45
_chemical_name_systematic
; 
 ? 
;
_space_group_IT_number 14
_symmetry_cell_setting monoclinic
_symmetry_space_group_name_Hall '-P 2ybc'
_symmetry_space_group_name_H-M 'P 1 21/c 1'
_atom_sites_solution_hydrogens geom
_atom_sites_solution_primary direct
_atom_sites_solution_secondary difmap
_audit_creation_method SHELXL-97
_cell_angle_alpha 90
_cell_angle_beta 96.4920(10)
_cell_angle_gamma 90
_cell_formula_units_Z 4
_cell_length_a 11.5478(4)
_cell_length_b 8.2653(3)
_cell_length_c 19.8451(7)
_cell_measurement_reflns_used 9946
_cell_measurement_temperature 90.0(5)
_cell_measurement_theta_max 69.01
_cell_measurement_theta_min 4.48
_cell_volume 1881.99(12)
_computing_cell_refinement 'Bruker SAINT'
_computing_data_collection 'Bruker APEX2'
_computing_data_reduction 'Bruker SAINT'
_computing_molecular_graphics 'ORTEP-3 for Windows (Farrugia, 1997)'
_computing_publication_material 'SHELXL-97 (Sheldrick, 2008)'
_computing_structure_refinement 'SHELXL-97 (Sheldrick, 2008)'
_computing_structure_solution 'SHELXS-97 (Sheldrick, 2008)'
_diffrn_ambient_temperature 90.0(5)
_diffrn_measured_fraction_theta_full 0.991
_diffrn_measured_fraction_theta_max 0.974
_diffrn_measurement_device_type 'Bruker Kappa APEX-II DUO'
_diffrn_measurement_method '\f and \w scans'
_diffrn_radiation_monochromator 'QUAZAR multilayer optics'
_diffrn_radiation_source 'I\mS microfocus'
_diffrn_radiation_type CuK\a
_diffrn_radiation_wavelength 1.54178
_diffrn_reflns_av_R_equivalents 0.0319
_diffrn_reflns_av_sigmaI/netI 0.0204
_diffrn_reflns_limit_h_max 13
_diffrn_reflns_limit_h_min -13
_diffrn_reflns_limit_k_max 9
_diffrn_reflns_limit_k_min -9
_diffrn_reflns_limit_l_max 24
_diffrn_reflns_limit_l_min -21
_diffrn_reflns_number 17094
_diffrn_reflns_theta_full 67.00
_diffrn_reflns_theta_max 69.31
_diffrn_reflns_theta_min 3.85
_exptl_absorpt_coefficient_mu 0.719
_exptl_absorpt_correction_T_max 0.8643
_exptl_absorpt_correction_T_min 0.7737
_exptl_absorpt_correction_type multi-scan
_exptl_absorpt_process_details 'SADABS (Sheldrick, 2004)'
_exptl_crystal_colour yellow
_exptl_crystal_density_diffrn 1.304
_exptl_crystal_density_method 'not measured'
_exptl_crystal_description plate
_exptl_crystal_F_000 792
_exptl_crystal_size_max 0.27
_exptl_crystal_size_mid 0.25
_exptl_crystal_size_min 0.03
_refine_diff_density_max 0.257
_refine_diff_density_min -0.193
_refine_diff_density_rms 0.039
_refine_ls_extinction_method none
_refine_ls_goodness_of_fit_ref 1.032
_refine_ls_hydrogen_treatment mixed
_refine_ls_matrix_type full
_refine_ls_number_parameters 253
_refine_ls_number_reflns 3418
_refine_ls_number_restraints 0
_refine_ls_restrained_S_all 1.032
_refine_ls_R_factor_all 0.0379
_refine_ls_R_factor_gt 0.0361
_refine_ls_shift/su_max 0.001
_refine_ls_shift/su_mean 0.000
_refine_ls_structure_factor_coef Fsqd
_refine_ls_weighting_details 'calc w=1/[\s^2^(Fo^2^)+(0.0513P)^2^+0.8507P] where P=(Fo^2^+2Fc^2^)/3'
_refine_ls_weighting_scheme calc
_refine_ls_wR_factor_gt 0.0974
_refine_ls_wR_factor_ref 0.0993
_reflns_number_gt 3224
_reflns_number_total 3418
_reflns_threshold_expression I>2\s(I)
_cod_data_source_file ja5030707_si_002.cif
_cod_data_source_block Suraj2
_cod_depositor_comments
;
The following automatic conversions were performed:

'_symmetry_cell_setting' value 'Monoclinic' changed to 'monoclinic'
according to
/usr/data/users/saulius/crontab/automatic-downloads/rss-feeds/ACS/lib/dictionaries/cif_core.dic
dictionary named 'cif_core.dic' version 2.4.2 from 2011-04-26.

Automatic conversion script
Id: cif_fix_values 2281 2013-09-26 08:29:07Z andrius 

 Adding full bibliography for 4121828.cif.
;
_cod_original_sg_symbol_Hall '-P 2ybc '
_cod_original_sg_symbol_H-M 'P 21/c  '
_cod_database_code 4121828

loop_
_symmetry_equiv_pos_as_xyz
'x, y, z'
'-x, y+1/2, -z+1/2'
'-x, -y, -z'
'x, -y-1/2, z-1/2'

loop_
_atom_site_label
_atom_site_type_symbol
_atom_site_fract_x
_atom_site_fract_y
_atom_site_fract_z
_atom_site_U_iso_or_equiv
_atom_site_adp_type
_atom_site_occupancy
_atom_site_symmetry_multiplicity
_atom_site_calc_flag
_atom_site_refinement_flags
O1 O 0.77516(7) 0.92696(11) 0.60782(4) 0.0234(2) Uani 1 1 d .
O2 O 0.45429(9) 0.84970(13) 0.41480(5) 0.0359(3) Uani 1 1 d .
O3 O 0.80652(8) 0.56359(11) 0.56773(4) 0.0242(2) Uani 1 1 d .
O4 O 0.81646(9) -0.01884(12) 0.92382(5) 0.0294(2) Uani 1 1 d .
H4O H 0.8114(16) -0.040(2) 0.9683(10) 0.044 Uiso 1 1 d .
N1 N 0.85835(9) 0.38957(13) 0.65333(5) 0.0215(2) Uani 1 1 d .
C1 C 0.71595(10) 0.85651(15) 0.56186(6) 0.0201(3) Uani 1 1 d .
C2 C 0.61261(11) 0.75741(15) 0.57502(6) 0.0213(3) Uani 1 1 d .
C3 C 0.52154(11) 0.76151(16) 0.52590(7) 0.0250(3) Uani 1 1 d .
C4 C 0.53834(12) 0.82968(16) 0.45751(7) 0.0265(3) Uani 1 1 d .
C5 C 0.65716(12) 0.86449(16) 0.44013(7) 0.0257(3) Uani 1 1 d .
C6 C 0.74332(11) 0.87691(15) 0.49108(6) 0.0228(3) Uani 1 1 d .
C7 C 0.61584(11) 0.67805(16) 0.64502(7) 0.0240(3) Uani 1 1 d .
C8 C 0.74184(11) 0.63034(16) 0.67476(6) 0.0235(3) Uani 1 1 d .
H8A H 0.7880 0.7302 0.6847 0.028 Uiso 1 1 calc R
H8B H 0.7383 0.5725 0.7182 0.028 Uiso 1 1 calc R
C9 C 0.80383(10) 0.52429(15) 0.62791(6) 0.0207(3) Uani 1 1 d .
C10 C 0.39885(12) 0.70551(19) 0.53120(8) 0.0338(3) Uani 1 1 d .
H10A H 0.3927 0.5896 0.5211 0.051 Uiso 1 1 calc R
H10B H 0.3448 0.7654 0.4987 0.051 Uiso 1 1 calc R
H10C H 0.3792 0.7251 0.5773 0.051 Uiso 1 1 calc R
C11 C 0.67324(14) 0.88901(19) 0.36675(7) 0.0348(3) Uani 1 1 d .
H11A H 0.7148 0.9909 0.3616 0.052 Uiso 1 1 calc R
H11B H 0.5969 0.8931 0.3397 0.052 Uiso 1 1 calc R
H11C H 0.7186 0.7990 0.3511 0.052 Uiso 1 1 calc R
C12 C 0.56821(13) 0.79928(18) 0.69389(7) 0.0309(3) Uani 1 1 d .
H12A H 0.6155 0.8980 0.6961 0.046 Uiso 1 1 calc R
H12B H 0.5715 0.7510 0.7392 0.046 Uiso 1 1 calc R
H12C H 0.4872 0.8261 0.6775 0.046 Uiso 1 1 calc R
C13 C 0.54610(13) 0.51934(18) 0.64304(8) 0.0336(3) Uani 1 1 d .
H13A H 0.4630 0.5428 0.6318 0.050 Uiso 1 1 calc R
H13B H 0.5585 0.4667 0.6875 0.050 Uiso 1 1 calc R
H13C H 0.5724 0.4473 0.6086 0.050 Uiso 1 1 calc R
C14 C 0.86589(12) 0.91951(17) 0.48248(7) 0.0261(3) Uani 1 1 d .
H14A H 0.9162 0.8257 0.4938 0.039 Uiso 1 1 calc R
H14B H 0.8913 1.0098 0.5126 0.039 Uiso 1 1 calc R
H14C H 0.8710 0.9512 0.4353 0.039 Uiso 1 1 calc R
C15 C 0.92525(13) 0.28991(17) 0.61075(7) 0.0281(3) Uani 1 1 d .
H15A H 0.9175 0.3338 0.5646 0.042 Uiso 1 1 calc R
H15B H 0.8955 0.1788 0.6097 0.042 Uiso 1 1 calc R
H15C H 1.0075 0.2903 0.6294 0.042 Uiso 1 1 calc R
C16 C 0.85856(11) 0.33091(15) 0.72169(6) 0.0206(3) Uani 1 1 d .
C17 C 0.94578(11) 0.38010(16) 0.77146(6) 0.0230(3) Uani 1 1 d .
H17 H 1.0005 0.4602 0.7618 0.028 Uiso 1 1 calc R
C18 C 0.95199(11) 0.31089(16) 0.83543(6) 0.0230(3) Uani 1 1 d .
H18 H 1.0118 0.3439 0.8695 0.028 Uiso 1 1 calc R
C19 C 0.87213(11) 0.19377(15) 0.85061(6) 0.0211(3) Uani 1 1 d .
C20 C 0.78559(11) 0.14567(16) 0.80010(6) 0.0234(3) Uani 1 1 d .
H20 H 0.7306 0.0658 0.8097 0.028 Uiso 1 1 calc R
C21 C 0.77878(11) 0.21336(16) 0.73567(6) 0.0232(3) Uani 1 1 d .
H21 H 0.7198 0.1793 0.7013 0.028 Uiso 1 1 calc R
C22 C 0.88087(12) 0.12625(16) 0.92164(6) 0.0247(3) Uani 1 1 d .
H22A H 0.9637 0.1051 0.9380 0.030 Uiso 1 1 calc R
H22B H 0.8510 0.2070 0.9522 0.030 Uiso 1 1 calc R

loop_
_atom_site_aniso_label
_atom_site_aniso_U_11
_atom_site_aniso_U_22
_atom_site_aniso_U_33
_atom_site_aniso_U_23
_atom_site_aniso_U_13
_atom_site_aniso_U_12
O1 0.0240(4) 0.0236(5) 0.0225(5) -0.0021(4) 0.0017(4) -0.0013(3)
O2 0.0353(5) 0.0311(6) 0.0378(6) 0.0022(4) -0.0111(5) 0.0024(4)
O3 0.0307(5) 0.0264(5) 0.0163(4) 0.0019(3) 0.0066(4) 0.0030(4)
O4 0.0396(5) 0.0269(5) 0.0229(5) 0.0040(4) 0.0088(4) -0.0007(4)
N1 0.0281(5) 0.0215(5) 0.0160(5) 0.0005(4) 0.0065(4) 0.0015(4)
C1 0.0209(6) 0.0177(6) 0.0214(6) 0.0000(5) 0.0015(5) 0.0030(5)
C2 0.0239(6) 0.0180(6) 0.0226(6) -0.0028(5) 0.0059(5) 0.0009(5)
C3 0.0247(6) 0.0205(6) 0.0299(7) -0.0050(5) 0.0033(5) -0.0002(5)
C4 0.0315(7) 0.0184(6) 0.0276(7) -0.0042(5) -0.0050(6) 0.0030(5)
C5 0.0357(7) 0.0203(6) 0.0209(6) 0.0005(5) 0.0025(5) 0.0038(5)
C6 0.0284(7) 0.0173(6) 0.0234(6) 0.0005(5) 0.0060(5) 0.0016(5)
C7 0.0261(6) 0.0233(6) 0.0241(7) 0.0020(5) 0.0090(5) 0.0012(5)
C8 0.0306(7) 0.0242(6) 0.0166(6) 0.0016(5) 0.0065(5) 0.0035(5)
C9 0.0226(6) 0.0218(6) 0.0182(6) 0.0003(5) 0.0044(5) -0.0022(5)
C10 0.0247(7) 0.0348(8) 0.0415(8) -0.0045(6) 0.0021(6) -0.0042(6)
C11 0.0455(8) 0.0365(8) 0.0217(7) 0.0020(6) 0.0016(6) 0.0052(7)
C12 0.0367(7) 0.0334(8) 0.0246(7) 0.0021(6) 0.0117(6) 0.0086(6)
C13 0.0316(7) 0.0283(7) 0.0432(8) 0.0071(6) 0.0138(6) -0.0019(6)
C14 0.0305(7) 0.0256(7) 0.0235(6) 0.0018(5) 0.0084(5) -0.0016(5)
C15 0.0401(8) 0.0247(7) 0.0213(6) 0.0006(5) 0.0115(6) 0.0056(6)
C16 0.0255(6) 0.0208(6) 0.0163(6) 0.0007(5) 0.0058(5) 0.0034(5)
C17 0.0250(6) 0.0226(6) 0.0224(6) -0.0006(5) 0.0066(5) -0.0022(5)
C18 0.0221(6) 0.0277(7) 0.0189(6) -0.0022(5) 0.0017(5) 0.0004(5)
C19 0.0242(6) 0.0210(6) 0.0189(6) -0.0004(5) 0.0059(5) 0.0046(5)
C20 0.0259(6) 0.0234(6) 0.0219(6) 0.0010(5) 0.0068(5) -0.0026(5)
C21 0.0251(6) 0.0252(7) 0.0191(6) -0.0017(5) 0.0022(5) -0.0016(5)
C22 0.0279(7) 0.0268(7) 0.0198(6) 0.0017(5) 0.0046(5) 0.0019(5)

loop_
_atom_type_symbol
_atom_type_description
_atom_type_scat_dispersion_real
_atom_type_scat_dispersion_imag
_atom_type_scat_source
C C 0.0181 0.0091 'International Tables Vol C Tables 4.2.6.8 and 6.1.1.4'
H H 0.0000 0.0000 'International Tables Vol C Tables 4.2.6.8 and 6.1.1.4'
N N 0.0311 0.0180 'International Tables Vol C Tables 4.2.6.8 and 6.1.1.4'
O O 0.0492 0.0322 'International Tables Vol C Tables 4.2.6.8 and 6.1.1.4'

loop_
_geom_angle_atom_site_label_1
_geom_angle_atom_site_label_2
_geom_angle_atom_site_label_3
_geom_angle
C22 O4 H4O 106.4(12)
C9 N1 C16 125.54(10)
C9 N1 C15 120.25(10)
C16 N1 C15 114.21(10)
O1 C1 C6 119.38(11)
O1 C1 C2 121.37(11)
C6 C1 C2 119.17(11)
C3 C2 C1 115.59(11)
C3 C2 C7 127.00(12)
C1 C2 C7 117.05(11)
C2 C3 C4 119.46(12)
C2 C3 C10 127.14(13)
C4 C3 C10 113.40(12)
O2 C4 C5 119.68(13)
O2 C4 C3 120.16(13)
C5 C4 C3 120.07(11)
C6 C5 C4 117.90(12)
C6 C5 C11 123.95(13)
C4 C5 C11 118.12(12)
C5 C6 C1 119.09(12)
C5 C6 C14 124.52(12)
C1 C6 C14 116.30(11)
C2 C7 C13 112.52(11)
C2 C7 C12 108.58(11)
C13 C7 C12 110.38(11)
C2 C7 C8 112.19(10)
C13 C7 C8 104.94(11)
C12 C7 C8 108.13(11)
C9 C8 C7 113.56(10)
C9 C8 H8A 108.9
C7 C8 H8A 108.9
C9 C8 H8B 108.9
C7 C8 H8B 108.9
H8A C8 H8B 107.7
O3 C9 N1 120.96(11)
O3 C9 C8 120.26(11)
N1 C9 C8 118.75(10)
C3 C10 H10A 109.5
C3 C10 H10B 109.5
H10A C10 H10B 109.5
C3 C10 H10C 109.5
H10A C10 H10C 109.5
H10B C10 H10C 109.5
C5 C11 H11A 109.5
C5 C11 H11B 109.5
H11A C11 H11B 109.5
C5 C11 H11C 109.5
H11A C11 H11C 109.5
H11B C11 H11C 109.5
C7 C12 H12A 109.5
C7 C12 H12B 109.5
H12A C12 H12B 109.5
C7 C12 H12C 109.5
H12A C12 H12C 109.5
H12B C12 H12C 109.5
C7 C13 H13A 109.5
C7 C13 H13B 109.5
H13A C13 H13B 109.5
C7 C13 H13C 109.5
H13A C13 H13C 109.5
H13B C13 H13C 109.5
C6 C14 H14A 109.5
C6 C14 H14B 109.5
H14A C14 H14B 109.5
C6 C14 H14C 109.5
H14A C14 H14C 109.5
H14B C14 H14C 109.5
N1 C15 H15A 109.5
N1 C15 H15B 109.5
H15A C15 H15B 109.5
N1 C15 H15C 109.5
H15A C15 H15C 109.5
H15B C15 H15C 109.5
C21 C16 C17 120.45(11)
C21 C16 N1 119.55(11)
C17 C16 N1 119.67(11)
C18 C17 C16 119.24(12)
C18 C17 H17 120.4
C16 C17 H17 120.4
C17 C18 C19 121.16(12)
C17 C18 H18 119.4
C19 C18 H18 119.4
C20 C19 C18 118.82(11)
C20 C19 C22 122.29(12)
C18 C19 C22 118.88(11)
C21 C20 C19 120.61(12)
C21 C20 H20 119.7
C19 C20 H20 119.7
C16 C21 C20 119.72(12)
C16 C21 H21 120.1
C20 C21 H21 120.1
O4 C22 C19 111.24(11)
O4 C22 H22A 109.4
C19 C22 H22A 109.4
O4 C22 H22B 109.4
C19 C22 H22B 109.4
H22A C22 H22B 108.0

loop_
_geom_bond_atom_site_label_1
_geom_bond_atom_site_label_2
_geom_bond_distance
O1 C1 1.2237(15)
O2 C4 1.2254(17)
O3 C9 1.2414(15)
O4 C22 1.4144(17)
O4 H4O 0.91(2)
N1 C9 1.3487(17)
N1 C16 1.4404(15)
N1 C15 1.4619(16)
C1 C6 1.4839(17)
C1 C2 1.4945(17)
C2 C3 1.3512(19)
C2 C7 1.5328(17)
C3 C4 1.5022(19)
C3 C10 1.5055(18)
C4 C5 1.480(2)
C5 C6 1.3399(19)
C5 C11 1.5025(19)
C6 C14 1.4870(18)
C7 C13 1.5374(19)
C7 C12 1.5388(18)
C7 C8 1.5578(18)
C8 C9 1.5152(17)
C8 H8A 0.9900
C8 H8B 0.9900
C10 H10A 0.9800
C10 H10B 0.9800
C10 H10C 0.9800
C11 H11A 0.9800
C11 H11B 0.9800
C11 H11C 0.9800
C12 H12A 0.9800
C12 H12B 0.9800
C12 H12C 0.9800
C13 H13A 0.9800
C13 H13B 0.9800
C13 H13C 0.9800
C14 H14A 0.9800
C14 H14B 0.9800
C14 H14C 0.9800
C15 H15A 0.9800
C15 H15B 0.9800
C15 H15C 0.9800
C16 C21 1.3884(18)
C16 C17 1.3892(18)
C17 C18 1.3870(18)
C17 H17 0.9500
C18 C19 1.3932(18)
C18 H18 0.9500
C19 C20 1.3910(18)
C19 C22 1.5089(17)
C20 C21 1.3898(18)
C20 H20 0.9500
C21 H21 0.9500
C22 H22A 0.9900
C22 H22B 0.9900

loop_
_geom_hbond_atom_site_label_D
_geom_hbond_atom_site_label_H
_geom_hbond_atom_site_label_A
_geom_hbond_distance_DH
_geom_hbond_distance_HA
_geom_hbond_distance_DA
_geom_hbond_angle_DHA
_geom_hbond_site_symmetry_A
O4 H4O O3 0.91(2) 1.99(2) 2.8949(13) 174.4(18) 4_566

loop_
_geom_torsion_atom_site_label_1
_geom_torsion_atom_site_label_2
_geom_torsion_atom_site_label_3
_geom_torsion_atom_site_label_4
_geom_torsion
O1 C1 C2 C3 144.22(12)
C6 C1 C2 C3 -32.44(16)
O1 C1 C2 C7 -29.35(17)
C6 C1 C2 C7 153.99(11)
C1 C2 C3 C4 13.68(17)
C7 C2 C3 C4 -173.49(12)
C1 C2 C3 C10 -165.57(13)
C7 C2 C3 C10 7.3(2)
C2 C3 C4 O2 -172.43(12)
C10 C3 C4 O2 6.92(18)
C2 C3 C4 C5 10.93(18)
C10 C3 C4 C5 -169.72(12)
O2 C4 C5 C6 165.20(12)
C3 C4 C5 C6 -18.14(18)
O2 C4 C5 C11 -12.88(19)
C3 C4 C5 C11 163.78(12)
C4 C5 C6 C1 -0.39(18)
C11 C5 C6 C1 177.57(12)
C4 C5 C6 C14 -176.75(12)
C11 C5 C6 C14 1.2(2)
O1 C1 C6 C5 -150.85(12)
C2 C1 C6 C5 25.87(17)
O1 C1 C6 C14 25.80(17)
C2 C1 C6 C14 -157.48(11)
C3 C2 C7 C13 36.87(17)
C1 C2 C7 C13 -150.39(11)
C3 C2 C7 C12 -85.61(16)
C1 C2 C7 C12 87.12(13)
C3 C2 C7 C8 154.94(13)
C1 C2 C7 C8 -32.32(15)
C2 C7 C8 C9 -54.34(14)
C13 C7 C8 C9 68.13(13)
C12 C7 C8 C9 -174.06(11)
C16 N1 C9 O3 -178.48(11)
C15 N1 C9 O3 2.08(18)
C16 N1 C9 C8 3.33(18)
C15 N1 C9 C8 -176.11(11)
C7 C8 C9 O3 50.06(16)
C7 C8 C9 N1 -131.74(12)
C9 N1 C16 C21 95.96(15)
C15 N1 C16 C21 -84.57(15)
C9 N1 C16 C17 -90.56(16)
C15 N1 C16 C17 88.91(15)
C21 C16 C17 C18 -0.27(19)
N1 C16 C17 C18 -173.69(11)
C16 C17 C18 C19 -0.29(19)
C17 C18 C19 C20 0.46(19)
C17 C18 C19 C22 -178.19(12)
C18 C19 C20 C21 -0.09(19)
C22 C19 C20 C21 178.52(12)
C17 C16 C21 C20 0.64(19)
N1 C16 C21 C20 174.06(11)
C19 C20 C21 C16 -0.46(19)
C20 C19 C22 O4 17.54(17)
C18 C19 C22 O4 -163.86(11)
